data_1571092
loop_
_publ_author_name
'Peng, Tianyou'
'Han, Chao-Qin'
'Xia, Hai-Lun'
'Zhou, Kang'
'Zhang, Jian'
'Si, Jincheng'
'Wang, Lei'
'Miao, Jiafeng'
'Guo, Fu-An'
'Wang, Hao'
'Qu, Lu-Lu'
'Xu, Guozhong'
'Li, Jing'
'Liu, Xiao-Yuan'

_publ_section_title
;
 Reticular chemistry guided precise construction of
 zirconium-pentacarboxylate frameworks with 5-connected Zr<sub>6</sub>
 clusters.
;
_journal_issue 9
_journal_name_full 'Chemical science'
_journal_page_first 3174
_journal_page_last 3181
_journal_paper_doi 10.1039/d3sc05410a
_journal_volume 15
_journal_year 2024
_chemical_formula_moiety 'C33 H20 N2 O27 Zr6'
_chemical_formula_sum 'C33 H20 N2 O27 Zr6'
_chemical_formula_weight 1423.83
_chemical_name_systematic HIAM-4040-OH-EtOH
_space_group_crystal_system orthorhombic
_space_group_IT_number 74
_space_group_name_Hall '-I 2b 2'
_space_group_name_H-M_alt 'I m m a'
_atom_sites_solution_hydrogens mixed
_atom_sites_solution_primary dual
_audit_creation_date 2023-08-23
_audit_creation_method
;
Olex2 1.3
(compiled 2020.11.12 svn.r5f609507 for OlexSys, GUI svn.r6408)
;
_audit_update_record
;
2023-08-23 deposited with the CCDC.	2024-01-22 downloaded from the CCDC.
;
_cell_angle_alpha 90
_cell_angle_beta 90
_cell_angle_gamma 90
_cell_formula_units_Z 4
_cell_length_a 25.437(2)
_cell_length_b 28.850(2)
_cell_length_c 12.9217(11)
_cell_measurement_reflns_used 5402
_cell_measurement_temperature 193.00
_cell_measurement_theta_max 24.806
_cell_measurement_theta_min 2.263
_cell_volume 9482.7(13)
_computing_cell_refinement 'SAINT V8.40B (?, 2016)'
_computing_data_collection 'APEX4 V2022.10-1 (Bruker, 2022)'
_computing_data_reduction 'SAINT V8.40B (?, 2016)'
_computing_molecular_graphics 'Olex2 1.3 (Dolomanov et al., 2009)'
_computing_publication_material 'Olex2 1.3 (Dolomanov et al., 2009)'
_computing_structure_refinement 'SHELXL 2017/1 (Sheldrick, 2015)'
_computing_structure_solution 'SHELXT 2018/2 (Sheldrick, 2018)'
_diffrn_ambient_temperature 193.0
_diffrn_detector_area_resol_mean 7.41
_diffrn_detector_type 'Bruker PHOTON 100'
_diffrn_measured_fraction_theta_full 0.999
_diffrn_measured_fraction_theta_max 0.998
_diffrn_measurement_device 'four-circle diffractometer'
_diffrn_measurement_device_type 'Bruker APEX-II CCD'
_diffrn_measurement_method '\f and \w scans'
_diffrn_measurement_specimen_support 'nylon loop'
_diffrn_radiation_type MoK\a
_diffrn_radiation_wavelength 0.71073
_diffrn_reflns_av_R_equivalents 0.1322
_diffrn_reflns_av_unetI/netI 0.0831
_diffrn_reflns_Laue_measured_fraction_full 0.999
_diffrn_reflns_Laue_measured_fraction_max 0.998
_diffrn_reflns_limit_h_max 31
_diffrn_reflns_limit_h_min -31
_diffrn_reflns_limit_k_max 34
_diffrn_reflns_limit_k_min -36
_diffrn_reflns_limit_l_max 15
_diffrn_reflns_limit_l_min -16
_diffrn_reflns_number 37167
_diffrn_reflns_point_group_measured_fraction_full 0.999
_diffrn_reflns_point_group_measured_fraction_max 0.998
_diffrn_reflns_theta_full 25.242
_diffrn_reflns_theta_max 26.393
_diffrn_reflns_theta_min 1.768
_diffrn_source_current 40.0
_diffrn_source_power 1.8
_diffrn_source_voltage 45.0
_diffrn_standards_number 0
_exptl_absorpt_coefficient_mu 0.680
_exptl_absorpt_correction_T_max 0.7454
_exptl_absorpt_correction_T_min 0.4946
_exptl_absorpt_correction_type multi-scan
_exptl_absorpt_process_details
;
SADABS-2016/2 (Bruker,2016/2) was used for absorption correction.
wR2(int) was 0.1164 before and 0.0834 after correction.
The Ratio of minimum to maximum transmission is 0.6635.
The \l/2 correction factor is Not present.
;
_exptl_crystal_density_diffrn 0.997
_exptl_crystal_description block
_exptl_crystal_F_000 2752
_exptl_crystal_size_max 0.13
_exptl_crystal_size_mid 0.12
_exptl_crystal_size_min 0.1
_refine_diff_density_max 1.238
_refine_diff_density_min -0.695
_refine_diff_density_rms 0.152
_refine_ls_extinction_coef 0.0024(4)
_refine_ls_extinction_expression Fc^*^=kFc[1+0.001xFc^2^\l^3^/sin(2\q)]^-1/4^
_refine_ls_extinction_method 'SHELXL-2017/1 (Sheldrick 2017)'
_refine_ls_goodness_of_fit_ref 1.040
_refine_ls_hydrogen_treatment constr
_refine_ls_matrix_type full
_refine_ls_number_parameters 293
_refine_ls_number_reflns 5072
_refine_ls_number_restraints 196
_refine_ls_restrained_S_all 1.041
_refine_ls_R_factor_all 0.1433
_refine_ls_R_factor_gt 0.1030
_refine_ls_shift/su_max 0.001
_refine_ls_shift/su_mean 0.000
_refine_ls_structure_factor_coef Fsqd
_refine_ls_weighting_details 'w=1/[\s^2^(Fo^2^)+(0.1909P)^2^+40.1696P] where P=(Fo^2^+2Fc^2^)/3'
_refine_ls_weighting_scheme calc
_refine_ls_wR_factor_gt 0.2936
_refine_ls_wR_factor_ref 0.3269
_reflns_Friedel_coverage 0.000
_reflns_number_gt 3125
_reflns_number_total 5072
_reflns_threshold_expression 'I > 2\s(I)'
_cod_data_source_file d3sc05410a2.cif
_cod_data_source_block etoh
_cod_original_cell_volume 9482.6(13)
_cod_database_code 1571092
_shelx_shelxl_version_number 2017/1
_shelx_space_group_comment
;
The symmetry employed for this shelxl refinement is uniquely defined
by the following loop, which should always be used as a source of
symmetry information in preference to the above space-group names.
They are only intended as comments.
;
_shelx_estimated_absorpt_t_max 0.935
_shelx_estimated_absorpt_t_min 0.917
_olex2_refinement_description
;
1. Fixed Uiso
 At 1.2 times of:
  All C(H) groups, All N(H) groups
 At 1.5 times of:
  All O(H) groups
2. Restrained distances
 C13-C16
 1.5 with sigma of 0.01
 O5-C11
 1.4 with sigma of 0.01
 O3-C16 = O4-C16
 1.25 with sigma of 0.01
 O9-C17 = O8-C17
 1.25 with sigma of 0.01
 O12-C18 = O13-C18
 1.25 with sigma of 0.01
 N1-C7 = N2-C8
 1.45 with sigma of 0.01
 O8-O9
 2.2 with sigma of 0.01
 O12-O12_$1
 2.2 with sigma of 0.01
 O12-O13
 2.2 with sigma of 0.01
 Zr1-O6A \\sim Zr1-O6
 with sigma of 0.02
 Zr2-O6A \\sim Zr2-O6
 with sigma of 0.02
3. Restrained planarity
 O3, O4, C13, C16
 with sigma of 0.1
4. Uiso/Uaniso restraints and constraints
O5 \\sim N1 \\sim N2 \\sim C7 \\sim C8 \\sim C9 \\sim C10 \\sim C11 \\sim C12
\\sim C13 \\sim C14 \\sim C15 \\sim C16: within 2A with sigma of 0.01 and sigma
for terminal atoms of 0.02 within 2A
O6 \\sim O6A: within 2A with sigma of 0.01 and sigma for terminal atoms of 0.02
within 2A
O8 \\sim O9 \\sim C17: within 2A with sigma of 0.01 and sigma for terminal
atoms of 0.02 within 2A
O3 \\sim O4 \\sim C16: within 2A with sigma of 0.01 and sigma for terminal
atoms of 0.02 within 2A
O12 \\sim O13 \\sim C18: within 2A with sigma of 0.01 and sigma for terminal
atoms of 0.02 within 2A
Uanis(O11) \\sim Ueq, Uanis(O4) \\sim Ueq: with sigma of 0.01 and sigma for
terminal atoms of 0.02
Uanis(O3) \\sim Ueq: with sigma of 0.01 and sigma for terminal atoms of 0.02
Uanis(O9) \\sim Ueq, Uanis(C17) \\sim Ueq, Uanis(O8) \\sim Ueq: with sigma of
0.02 and sigma for terminal atoms of 0.04
Uanis(O12) \\sim Ueq, Uanis(C18) \\sim Ueq, Uanis(O13) \\sim Ueq: with sigma of
0.01 and sigma for terminal atoms of 0.02
5. Others
 Fixed Sof: O3(0.25) O4(0.25) O5(0.25) H5(0.25) O6(0.25) O6A(0.25) O8(0.25)
 O9(0.25) O11(0.5) O12(0.5) O13(0.5) N1(0.25) N2(0.25) H2(0.25) C7(0.5)
 H7(0.75) C8(0.5) H8(0.75) C9(0.25) C10(0.25) C11(0.25) C12(0.25) H12(0.25)
 C13(0.25) C14(0.25) H14(0.25) C15(0.25) H15(0.25) C16(0.25) C17(0.25)
 H17(0.25) C18(0.5) H18(0.5)
6.a Riding coordinates:
 O5(H5), C7(H7), C8(H8)
6.b Aromatic/amide H refined with riding coordinates:
 N2(H2), C3(H3), C4(H4), C12(H12), C14(H14), C15(H15), C17(H17), C18(H18)
6.c Fitted hexagon refined as free rotating group:
 C10(C11,C12,C13,C14,C15)
;
_smtbx_masks_void_probe_radius 1.2
_smtbx_masks_void_truncation_radius 1.2
_olex2_submission_special_instructions 'No special instructions were received'

loop_
_space_group_symop_operation_xyz
'x, y, z'
'-x, -y+1/2, z'
'-x, y+1/2, -z'
'x, -y, -z'
'x+1/2, y+1/2, z+1/2'
'-x+1/2, -y+1, z+1/2'
'-x+1/2, y+1, -z+1/2'
'x+1/2, -y+1/2, -z+1/2'
'-x, -y, -z'
'x, y-1/2, -z'
'x, -y-1/2, z'
'-x, y, z'
'-x+1/2, -y+1/2, -z+1/2'
'x+1/2, y, -z+1/2'
'x+1/2, -y, z+1/2'
'-x+1/2, y+1/2, z+1/2'

loop_
_atom_site_label
_atom_site_type_symbol
_atom_site_fract_x
_atom_site_fract_y
_atom_site_fract_z
_atom_site_U_iso_or_equiv
_atom_site_adp_type
_atom_site_occupancy
_atom_site_site_symmetry_order
_atom_site_calc_flag
_atom_site_refinement_flags_posn
_atom_site_refinement_flags_adp
_atom_site_refinement_flags_occupancy
_atom_site_disorder_assembly
_atom_site_disorder_group
Zr1 Zr 0.71817(4) 0.81075(4) 0.63117(10) 0.0763(5) Uani 1 1 d D . . . .
Zr2 Zr 0.66316(4) 0.750000 0.83870(10) 0.0478(4) Uani 1 2 d DS T P B .
O1 O 0.6354(3) 0.6633(3) 0.6544(7) 0.089(3) Uani 1 1 d . . . . .
O2 O 0.5996(2) 0.70398(19) 0.7809(6) 0.0619(17) Uani 1 1 d . . . . .
O3 O 0.6452(13) 0.6949(9) -0.041(3) 0.054(6) Uani 0.25 1 d D U P A 1
O4 O 0.7215(9) 0.6506(8) -0.035(2) 0.056(5) Uani 0.25 1 d D U P A 1
O5 O 0.5669(14) 0.6525(10) 0.297(2) 0.100(8) Uani 0.25 1 d D U P A 1
H5 H 0.562016 0.631164 0.339993 0.150 Uiso 0.25 1 d R U P A 1
O6 O 0.6803(12) 0.750000 0.6778(16) 0.128(7) Uani 0.5 2 d DS TU P B 1
O6A O 0.6803(12) 0.750000 0.6778(16) 0.128(7) Uani 0.5 2 d DS TU P B 2
O7 O 0.7084(3) 0.8104(3) 0.8000(9) 0.109(3) Uani 1 1 d . . . . .
O8 O 0.6452(10) 0.7093(9) 0.976(2) 0.052(6) Uani 0.25 1 d D U P B 2
O9 O 0.7210(9) 0.6748(11) 1.010(2) 0.080(6) Uani 0.25 1 d D U P B 2
O10 O 0.7610(4) 0.750000 0.5821(10) 0.083(3) Uani 1 2 d S T P B .
O11 O 0.6997(9) 0.8195(7) 0.4833(12) 0.132(7) Uani 0.5 1 d . U P B 1
O12 O 0.7346(18) 0.8884(18) 0.6707(14) 0.163(9) Uani 0.5 1 d D U P B -1
O13 O 0.7739(11) 0.8878(10) 0.8255(11) 0.103(6) Uani 0.5 1 d D U P B -1
N1 N 0.5529(15) 0.5735(10) 0.389(3) 0.082(5) Uani 0.25 1 d D U P A 1
N2 N 0.5545(14) 0.5114(11) 0.307(2) 0.080(5) Uani 0.25 1 d D U P A 1
H2 H 0.557809 0.492773 0.253664 0.096 Uiso 0.25 1 calc R U P A 1
C1 C 0.5985(3) 0.6743(3) 0.7095(9) 0.065(3) Uani 1 1 d . . . . .
C2 C 0.5473(3) 0.6520(3) 0.6875(9) 0.062(3) Uani 1 1 d . . . . .
C3 C 0.500000 0.6729(4) 0.7183(12) 0.063(4) Uani 1 2 d S T P . .
H3 H 0.500000 0.700378 0.758799 0.076 Uiso 1 2 calc R U P . .
C4 C 0.5478(4) 0.6097(3) 0.6365(10) 0.082(4) Uani 1 1 d . . . . .
H4 H 0.580142 0.595218 0.619325 0.099 Uiso 1 1 calc R U . . .
C5 C 0.500000 0.5887(5) 0.6106(15) 0.085(5) Uani 1 2 d S T P . .
C6 C 0.500000 0.5422(5) 0.5579(15) 0.082(5) Uani 1 2 d S T P A .
C7 C 0.5282(8) 0.5388(7) 0.4550(18) 0.084(4) Uani 0.5 1 d D U P . .
H7 H 0.543508 0.564847 0.415306 0.100 Uiso 0.75 1 d R U P A 2
C8 C 0.5298(8) 0.4964(7) 0.4031(17) 0.080(4) Uani 0.5 1 d D U P A .
H8 H 0.550993 0.492879 0.343103 0.096 Uiso 0.75 1 d R U P C 2
C9 C 0.5710(19) 0.5529(15) 0.305(4) 0.080(5) Uani 0.25 1 d . U P A 1
C10 C 0.5939(12) 0.5835(8) 0.2174(18) 0.081(5) Uani 0.25 1 d G U P A 1
C11 C 0.5850(11) 0.6308(8) 0.2067(19) 0.083(5) Uani 0.25 1 d DG U P A 1
C12 C 0.6106(11) 0.6556(6) 0.130(2) 0.077(5) Uani 0.25 1 d G U P A 1
H12 H 0.604459 0.687923 0.122258 0.092 Uiso 0.25 1 calc R U P A 1
C13 C 0.6451(11) 0.6331(8) 0.0629(18) 0.073(5) Uani 0.25 1 d DG U P A 1
C14 C 0.6541(10) 0.5858(8) 0.074(2) 0.080(5) Uani 0.25 1 d G U P A 1
H14 H 0.677667 0.570493 0.028069 0.096 Uiso 0.25 1 calc R U P A 1
C15 C 0.6285(12) 0.5610(6) 0.151(2) 0.081(5) Uani 0.25 1 d G U P A 1
H15 H 0.634590 0.528702 0.158057 0.098 Uiso 0.25 1 calc R U P A 1
C16 C 0.6747(8) 0.6617(7) -0.0147(17) 0.063(5) Uani 0.25 1 d D U P A 1
C17 C 0.6723(10) 0.6791(12) 1.021(3) 0.071(6) Uani 0.25 1 d D U P B 2
H17 H 0.654788 0.658290 1.066253 0.085 Uiso 0.25 1 calc R U P B 2
C18 C 0.7642(14) 0.9054(8) 0.7387(18) 0.157(9) Uani 0.5 1 d D U P B -1
H18 H 0.780765 0.934074 0.723004 0.188 Uiso 0.5 1 calc R U P B -1

loop_
_atom_site_aniso_label
_atom_site_aniso_U_11
_atom_site_aniso_U_22
_atom_site_aniso_U_33
_atom_site_aniso_U_23
_atom_site_aniso_U_13
_atom_site_aniso_U_12
Zr1 0.0410(6) 0.0784(8) 0.1094(10) 0.0394(6) 0.0098(5) 0.0100(5)
Zr2 0.0362(7) 0.0430(7) 0.0641(8) 0.000 0.0008(5) 0.000
O1 0.048(4) 0.067(4) 0.151(7) -0.044(5) 0.021(4) -0.014(3)
O2 0.043(3) 0.041(3) 0.102(5) -0.012(3) 0.002(3) 0.001(2)
O3 0.055(9) 0.057(9) 0.051(9) 0.006(7) -0.003(7) -0.005(7)
O4 0.062(8) 0.047(8) 0.060(8) 0.007(7) 0.009(7) 0.002(7)
O5 0.112(17) 0.066(14) 0.121(18) -0.017(14) 0.032(16) -0.004(14)
O6 0.139(14) 0.085(10) 0.160(14) 0.000 0.094(12) 0.000
O6A 0.139(14) 0.085(10) 0.160(14) 0.000 0.094(12) 0.000
O7 0.050(5) 0.118(7) 0.160(9) 0.039(6) -0.014(5) -0.044(5)
O8 0.042(10) 0.066(11) 0.050(11) 0.012(10) 0.011(8) -0.023(9)
O9 0.069(11) 0.091(11) 0.080(11) 0.009(10) 0.011(10) -0.003(10)
O10 0.036(5) 0.092(7) 0.123(9) 0.000 -0.003(6) 0.000
O11 0.190(15) 0.148(13) 0.058(8) 0.034(9) 0.005(10) 0.106(12)
O12 0.158(12) 0.154(11) 0.176(11) 0.008(8) 0.009(8) 0.002(8)
O13 0.073(9) 0.061(8) 0.175(12) -0.051(9) 0.010(9) 0.003(7)
N1 0.079(10) 0.065(9) 0.100(11) -0.017(9) 0.017(9) -0.029(8)
N2 0.081(10) 0.059(9) 0.099(11) -0.018(9) 0.019(9) -0.023(8)
C1 0.035(5) 0.042(4) 0.118(8) -0.014(5) 0.005(5) 0.001(4)
C2 0.035(5) 0.036(4) 0.115(8) -0.019(5) 0.006(5) -0.002(3)
C3 0.057(8) 0.033(6) 0.099(11) -0.007(7) 0.000 0.000
C4 0.042(5) 0.051(5) 0.154(12) -0.036(6) 0.003(6) 0.006(4)
C5 0.058(9) 0.064(9) 0.133(14) -0.060(10) 0.000 0.000
C6 0.043(8) 0.053(8) 0.151(16) -0.044(9) 0.000 0.000
C7 0.074(9) 0.062(8) 0.114(11) -0.025(8) 0.021(8) -0.025(7)
C8 0.071(8) 0.060(8) 0.109(10) -0.031(8) 0.022(8) -0.019(7)
C9 0.083(9) 0.061(8) 0.096(10) -0.014(8) 0.019(9) -0.024(8)
C10 0.087(10) 0.061(9) 0.094(10) -0.009(8) 0.016(9) -0.019(8)
C11 0.092(11) 0.062(9) 0.095(11) -0.003(9) 0.019(9) -0.013(9)
C12 0.085(11) 0.060(10) 0.086(11) 0.002(9) 0.019(10) -0.010(9)
C13 0.078(9) 0.060(8) 0.080(9) 0.003(8) 0.017(8) -0.005(8)
C14 0.087(11) 0.065(10) 0.086(11) -0.001(10) 0.014(10) -0.009(10)
C15 0.089(11) 0.063(10) 0.092(11) -0.008(10) 0.014(10) -0.017(10)
C16 0.067(8) 0.056(8) 0.066(8) 0.002(7) 0.009(7) -0.001(7)
C17 0.061(10) 0.083(11) 0.068(10) 0.004(9) 0.012(9) -0.009(9)
C18 0.152(11) 0.147(10) 0.172(11) -0.004(8) 0.006(8) 0.003(8)

loop_
_atom_type_symbol
_atom_type_description
_atom_type_scat_dispersion_real
_atom_type_scat_dispersion_imag
_atom_type_scat_source
C C 0.0033 0.0016 'International Tables Vol C Tables 4.2.6.8 and 6.1.1.4'
H H 0.0000 0.0000 'International Tables Vol C Tables 4.2.6.8 and 6.1.1.4'
N N 0.0061 0.0033 'International Tables Vol C Tables 4.2.6.8 and 6.1.1.4'
O O 0.0106 0.0060 'International Tables Vol C Tables 4.2.6.8 and 6.1.1.4'
Zr Zr -2.9673 0.5597 'International Tables Vol C Tables 4.2.6.8 and 6.1.1.4'

loop_
_geom_angle_atom_site_label_1
_geom_angle_atom_site_label_2
_geom_angle_atom_site_label_3
_geom_angle
_geom_angle_site_symmetry_1
_geom_angle_site_symmetry_3
_geom_angle_publ_flag
Zr1 Zr1 Zr2 60.54(4) 7_646 . ?
O1 Zr1 Zr1 108.5(2) 11_575 7_646 ?
O1 Zr1 Zr2 71.99(19) 11_575 . ?
O1 Zr1 O4 122.8(6) 11_575 13_665 ?
O1 Zr1 O9 129.6(6) 11_575 13_666 ?
O1 Zr1 O12 79.5(12) 11_575 . ?
O4 Zr1 Zr1 99.8(7) 13_665 7_646 ?
O4 Zr1 Zr2 159.7(6) 13_665 . ?
O4 Zr1 O9 22.0(8) 13_665 13_666 ?
O4 Zr1 O12 61.8(12) 13_665 . ?
O6 Zr1 Zr1 87.7(8) . 7_646 ?
O6 Zr1 Zr2 34.3(5) . . ?
O6 Zr1 O1 79.1(7) . 11_575 ?
O6 Zr1 O4 151.9(7) . 13_665 ?
O6 Zr1 O7 70.0(6) . . ?
O6 Zr1 O9 130.9(9) . 13_666 ?
O6 Zr1 O10 68.7(6) . . ?
O6 Zr1 O12 145.5(10) . . ?
O6A Zr1 Zr2 34.3(5) . . ?
O6A Zr1 O7 70.0(6) . . ?
O6A Zr1 O10 68.7(6) . . ?
O7 Zr1 Zr1 34.3(2) . 7_646 ?
O7 Zr1 Zr1 36.7(3) 7_646 7_646 ?
O7 Zr1 Zr2 91.7(3) 7_646 . ?
O7 Zr1 Zr2 35.9(2) . . ?
O7 Zr1 O1 76.3(3) . 11_575 ?
O7 Zr1 O1 141.9(4) 7_646 11_575 ?
O7 Zr1 O4 128.6(7) . 13_665 ?
O7 Zr1 O4 68.1(7) 7_646 13_665 ?
O7 Zr1 O6 106.8(10) 7_646 . ?
O7 Zr1 O6A 106.8(10) 7_646 . ?
O7 Zr1 O7 71.0(4) 7_646 . ?
O7 Zr1 O9 75.5(7) 7_646 13_666 ?
O7 Zr1 O9 145.1(8) . 13_666 ?
O7 Zr1 O10 70.5(4) 7_646 . ?
O7 Zr1 O12 75.5(10) 7_646 . ?
O7 Zr1 O12 78.9(6) . . ?
O9 Zr1 Zr2 156.6(7) 13_666 . ?
O10 Zr1 Zr1 91.4(3) . 7_646 ?
O10 Zr1 Zr2 91.2(3) . . ?
O10 Zr1 O1 141.3(3) . 11_575 ?
O10 Zr1 O4 84.0(6) . 13_665 ?
O10 Zr1 O7 110.2(4) . . ?
O10 Zr1 O9 66.3(8) . 13_666 ?
O10 Zr1 O12 138.8(12) . . ?
O11 Zr1 Zr1 164.2(8) . 7_646 ?
O11 Zr1 Zr2 135.1(8) . . ?
O11 Zr1 O1 82.2(6) . 11_575 ?
O11 Zr1 O4 64.5(10) . 13_665 ?
O11 Zr1 O6 106.0(11) . . ?
O11 Zr1 O7 128.9(8) . 7_646 ?
O11 Zr1 O7 158.6(6) . . ?
O11 Zr1 O9 53.4(9) . 13_666 ?
O11 Zr1 O10 86.6(6) . . ?
O11 Zr1 O12 97.5(7) . . ?
O12 Zr1 Zr1 73.9(4) . 7_646 ?
O12 Zr1 Zr2 112.6(8) . . ?
O12 Zr1 O9 83.5(13) . 13_666 ?
O2 Zr2 Zr1 74.56(17) 11_575 . ?
O2 Zr2 Zr1 109.44(19) . . ?
O2 Zr2 O2 73.4(3) 11_575 . ?
O2 Zr2 O3 120.2(8) . 11_576 ?
O2 Zr2 O3 120.2(8) 11_575 1_556 ?
O2 Zr2 O3 70.4(8) 11_575 11_576 ?
O2 Zr2 O3 70.4(8) . 1_556 ?
O3 Zr2 Zr1 163.1(8) 1_556 . ?
O3 Zr2 Zr1 104.7(8) 11_576 . ?
O3 Zr2 O3 89.1(15) 11_576 1_556 ?
O6 Zr2 Zr1 33.6(4) . . ?
O6 Zr2 O2 79.7(7) . 11_575 ?
O6 Zr2 O2 79.7(7) . . ?
O6 Zr2 O3 135.3(8) . 1_556 ?
O6 Zr2 O3 135.3(8) . 11_576 ?
O6 Zr2 O7 70.2(6) . . ?
O6 Zr2 O7 70.2(6) . 11_575 ?
O6 Zr2 O8 147.2(8) . 11_575 ?
O6 Zr2 O10 106.1(9) . 13_666 ?
O6A Zr2 Zr1 33.6(4) . . ?
O6A Zr2 O2 79.7(7) . . ?
O6A Zr2 O7 70.2(6) . . ?
O6A Zr2 O8 147.2(8) . . ?
O7 Zr2 Zr1 90.8(3) 11_575 . ?
O7 Zr2 Zr1 36.9(3) . . ?
O7 Zr2 O2 80.0(3) 11_575 . ?
O7 Zr2 O2 80.0(3) . 11_575 ?
O7 Zr2 O2 142.8(3) 11_575 11_575 ?
O7 Zr2 O2 142.8(3) . . ?
O7 Zr2 O3 72.4(8) . 11_576 ?
O7 Zr2 O3 146.8(8) 11_575 11_576 ?
O7 Zr2 O3 72.4(8) 11_575 1_556 ?
O7 Zr2 O3 146.8(8) . 1_556 ?
O7 Zr2 O7 108.5(5) 11_575 . ?
O7 Zr2 O8 82.2(8) 11_575 . ?
O7 Zr2 O8 82.2(8) . 11_575 ?
O7 Zr2 O8 137.8(8) . . ?
O7 Zr2 O8 137.8(8) 11_575 11_575 ?
O7 Zr2 O10 68.6(3) 11_575 13_666 ?
O7 Zr2 O10 68.6(3) . 13_666 ?
O8 Zr2 Zr1 168.5(6) . . ?
O8 Zr2 Zr1 116.0(8) 11_575 . ?
O8 Zr2 O2 78.4(8) . . ?
O8 Zr2 O2 116.4(7) 11_575 . ?
O10 Zr2 Zr1 90.3(3) 13_666 . ?
O10 Zr2 O2 143.20(16) 13_666 . ?
O10 Zr2 O2 143.19(16) 13_666 11_575 ?
O10 Zr2 O3 81.8(8) 13_666 1_556 ?
O10 Zr2 O3 81.8(8) 13_666 11_576 ?
C1 O1 Zr1 135.2(6) . 11_575 ?
C1 O2 Zr2 132.0(6) . . ?
C16 O3 Zr2 127(2) . 1_554 ?
C16 O4 Zr1 128.8(17) . 13_665 ?
C11 O5 H5 105.9 . . ?
Zr1 O6 Zr1 114.1(10) . 11_575 ?
Zr1 O6 Zr2 112.1(8) . . ?
Zr1 O6 Zr2 112.1(8) 11_575 . ?
Zr1 O6A Zr1 114.1(10) . 11_575 ?
Zr1 O6A Zr2 112.1(8) 11_575 . ?
Zr1 O6A Zr2 112.1(8) . . ?
Zr1 O7 Zr1 109.0(4) 7_646 . ?
Zr1 O7 Zr2 112.8(4) 7_646 . ?
Zr2 O7 Zr1 107.2(4) . . ?
C17 O8 Zr2 129.8(18) . . ?
Zr1 O10 Zr1 108.5(4) . 11_575 ?
Zr1 O10 Zr2 108.0(4) 11_575 13_666 ?
Zr1 O10 Zr2 108.0(4) . 13_666 ?
C18 O12 Zr1 129(3) . . ?
C9 N1 C7 109(3) . . ?
C8 N2 H2 121.9 . . ?
C9 N2 H2 121.9 . . ?
C9 N2 C8 116(3) . . ?
O1 C1 O2 125.9(8) . . ?
O1 C1 C2 116.9(9) . . ?
O2 C1 C2 117.2(8) . . ?
C3 C2 C1 120.8(8) . . ?
C4 C2 C1 117.8(8) . . ?
C4 C2 C3 121.4(9) . . ?
C2 C3 C2 118.0(11) 12_655 . ?
C2 C3 H3 121.0 12_655 . ?
C2 C3 H3 121.0 . . ?
C2 C4 H4 120.4 . . ?
C2 C4 C5 119.1(9) . . ?
C5 C4 H4 120.4 . . ?
C4 C5 C4 120.7(12) 12_655 . ?
C4 C5 C6 119.6(6) . . ?
C4 C5 C6 119.6(6) 12_655 . ?
C5 C6 C7 117.1(14) . . ?
C5 C6 C7 117.1(14) . 12_655 ?
C7 C6 C7 56.6(19) 12_655 . ?
C8 C6 C5 122.1(15) 4_566 . ?
C8 C6 C5 122.1(15) 9_666 . ?
C8 C6 C7 120.5(13) 9_666 . ?
C8 C6 C7 90.4(13) 4_566 . ?
C8 C6 C7 90.4(13) 9_666 12_655 ?
C8 C6 C7 120.5(13) 4_566 12_655 ?
C8 C6 C8 63.6(19) 9_666 4_566 ?
N1 C7 C6 132(2) . . ?
N1 C7 C8 122(2) . 12_655 ?
C6 C7 H7 126.3 . . ?
C6 C7 C8 89.1(11) . 12_655 ?
C8 C7 N1 108(2) . . ?
C8 C7 C6 119.5(17) . . ?
C8 C7 H7 113.9 . . ?
C8 C7 H7 124.9 12_655 . ?
C8 C7 C8 48.2(14) . 12_655 ?
C6 C8 N2 139(2) 9_666 . ?
C6 C8 H8 120.2 9_666 . ?
C7 C8 N2 99(2) . . ?
C7 C8 C6 119.7(17) . 9_666 ?
C7 C8 H8 120.1 . . ?
N1 C9 C10 118(3) . . ?
N2 C9 N1 107(3) . . ?
N2 C9 C10 133(4) . . ?
C11 C10 C9 125(2) . . ?
C11 C10 C15 120.0 . . ?
C15 C10 C9 115(2) . . ?
C10 C11 O5 114(2) . . ?
C10 C11 C12 120.0 . . ?
C12 C11 O5 121(2) . . ?
C11 C12 H12 120.0 . . ?
C13 C12 C11 120.0 . . ?
C13 C12 H12 120.0 . . ?
C12 C13 C16 118.3(18) . . ?
C14 C13 C12 120.0 . . ?
C14 C13 C16 121.6(18) . . ?
C13 C14 H14 120.0 . . ?
C13 C14 C15 120.0 . . ?
C15 C14 H14 120.0 . . ?
C10 C15 H15 120.0 . . ?
C14 C15 C10 120.0 . . ?
C14 C15 H15 120.0 . . ?
O3 C16 C13 108(2) . . ?
O4 C16 O3 134(3) . . ?
O4 C16 C13 118(2) . . ?
O8 C17 H17 117.9 . . ?
O9 C17 O8 124.1(15) . . ?
O9 C17 H17 117.9 . . ?
O12 C18 H18 117.1 . . ?
O13 C18 O12 125.8(15) . . ?
O13 C18 H18 117.1 . . ?

loop_
_geom_bond_atom_site_label_1
_geom_bond_atom_site_label_2
_geom_bond_distance
_geom_bond_site_symmetry_2
_geom_bond_publ_flag
Zr1 Zr1 3.472(3) 7_646 ?
Zr1 Zr2 3.4959(15) . ?
Zr1 O1 2.254(7) 11_575 ?
Zr1 O4 2.27(2) 13_665 ?
Zr1 O6 2.088(12) . ?
Zr1 O6A 2.088(12) . ?
Zr1 O7 2.068(8) 7_646 ?
Zr1 O7 2.196(11) . ?
Zr1 O9 2.43(3) 13_666 ?
Zr1 O10 2.159(6) . ?
Zr1 O11 1.984(16) . ?
Zr1 O12 2.34(5) . ?
Zr2 O2 2.222(6) . ?
Zr2 O2 2.222(6) 11_575 ?
Zr2 O3 2.27(3) 11_576 ?
Zr2 O3 2.27(3) 1_556 ?
Zr2 O6 2.125(18) . ?
Zr2 O6A 2.125(18) . ?
Zr2 O7 2.148(7) 11_575 ?
Zr2 O7 2.148(7) . ?
Zr2 O8 2.17(3) . ?
Zr2 O8 2.17(3) 11_575 ?
Zr2 O10 2.183(10) 13_666 ?
O1 C1 1.221(11) . ?
O2 C1 1.259(11) . ?
O3 C16 1.263(10) . ?
O4 C16 1.260(10) . ?
O5 H5 0.8402 . ?
O5 C11 1.399(10) . ?
O8 C17 1.256(10) . ?
O9 C17 1.253(10) . ?
O12 C18 1.257(10) . ?
O13 C18 1.257(10) . ?
N1 C7 1.461(10) . ?
N1 C9 1.32(5) . ?
N2 H2 0.8800 . ?
N2 C8 1.456(10) . ?
N2 C9 1.27(5) . ?
C1 C2 1.480(12) . ?
C2 C3 1.404(11) . ?
C2 C4 1.385(12) . ?
C3 H3 0.9500 . ?
C4 H4 0.9500 . ?
C4 C5 1.398(12) . ?
C5 C6 1.506(18) . ?
C6 C7 1.51(3) . ?
C6 C7 1.51(3) 12_655 ?
C6 C8 1.44(2) 9_666 ?
C6 C8 1.44(2) 4_566 ?
C7 H7 0.9904 . ?
C7 C8 2.03(3) 12_655 ?
C7 C8 1.39(3) . ?
C8 H8 0.9499 . ?
C9 C10 1.55(5) . ?
C10 C11 1.3900 . ?
C10 C15 1.3900 . ?
C11 C12 1.3900 . ?
C12 H12 0.9500 . ?
C12 C13 1.3900 . ?
C13 C14 1.3900 . ?
C13 C16 1.500(10) . ?
C14 H14 0.9500 . ?
C14 C15 1.3900 . ?
C15 H15 0.9500 . ?
C17 H17 0.9500 . ?
C18 H18 0.9500 . ?

loop_
_geom_torsion_atom_site_label_1
_geom_torsion_atom_site_label_2
_geom_torsion_atom_site_label_3
_geom_torsion_atom_site_label_4
_geom_torsion
_geom_torsion_site_symmetry_1
_geom_torsion_site_symmetry_2
_geom_torsion_site_symmetry_3
_geom_torsion_site_symmetry_4
_geom_torsion_publ_flag
Zr1 O1 C1 O2 -7.0(19) 11_575 . . . ?
Zr1 O1 C1 C2 170.4(8) 11_575 . . . ?
Zr1 O4 C16 O3 3(4) 13_665 . . . ?
Zr1 O4 C16 C13 -172(2) 13_665 . . . ?
Zr1 O9 C17 O8 -31(7) 13_666 . . . ?
Zr1 O12 C18 O13 -33(7) . . . . ?
Zr2 O2 C1 O1 1.5(17) . . . . ?
Zr2 O2 C1 C2 -175.9(6) . . . . ?
Zr2 O3 C16 O4 7(4) 1_554 . . . ?
Zr2 O3 C16 C13 -177(2) 1_554 . . . ?
Zr2 O8 C17 O9 19(7) . . . . ?
O1 C1 C2 C3 -157.0(12) . . . . ?
O1 C1 C2 C4 23.5(16) . . . . ?
O2 C1 C2 C3 20.6(16) . . . . ?
O2 C1 C2 C4 -158.9(10) . . . . ?
O5 C11 C12 C13 155(3) . . . . ?
N1 C7 C8 N2 -2(3) . . . . ?
N1 C7 C8 C6 -169(2) . . . 9_666 ?
N1 C9 C10 C11 -18(6) . . . . ?
N1 C9 C10 C15 158(4) . . . . ?
N2 C9 C10 C11 144(5) . . . . ?
N2 C9 C10 C15 -41(7) . . . . ?
C1 C2 C3 C2 174.7(9) . . . 12_655 ?
C1 C2 C4 C5 -177.3(14) . . . . ?
C2 C4 C5 C4 -1(3) . . . 12_655 ?
C2 C4 C5 C6 -178.2(15) . . . . ?
C3 C2 C4 C5 3(2) . . . . ?
C4 C2 C3 C2 -6(2) . . . 12_655 ?
C4 C5 C6 C7 -123.3(17) . . . 12_655 ?
C4 C5 C6 C7 123.3(17) 12_655 . . . ?
C4 C5 C6 C7 59(2) 12_655 . . 12_655 ?
C4 C5 C6 C7 -59(2) . . . . ?
C4 C5 C6 C8 -50(3) 12_655 . . 9_666 ?
C4 C5 C6 C8 127.3(18) . . . 9_666 ?
C4 C5 C6 C8 -127.3(18) 12_655 . . 4_566 ?
C4 C5 C6 C8 50(3) . . . 4_566 ?
C5 C6 C7 N1 -6(4) . . . . ?
C5 C6 C7 C8 179.6(18) . . . . ?
C5 C6 C7 C8 -141.1(11) . . . 12_655 ?
C6 C7 C8 N2 174(2) . . . . ?
C6 C7 C8 C6 7(3) . . . 9_666 ?
C7 N1 C9 N2 8(6) . . . . ?
C7 N1 C9 C10 174(3) . . . . ?
C7 C6 C7 N1 100(3) 12_655 . . . ?
C7 C6 C7 C8 -74(2) 12_655 . . . ?
C7 C6 C7 C8 -35.2(12) 12_655 . . 12_655 ?
C8 N2 C9 N1 -10(6) . . . . ?
C8 N2 C9 C10 -173(4) . . . . ?
C8 C6 C7 N1 -133(3) 4_566 . . . ?
C8 C6 C7 N1 168(3) 9_666 . . . ?
C8 C6 C7 C8 53(2) 4_566 . . . ?
C8 C6 C7 C8 91.9(12) 4_566 . . 12_655 ?
C8 C6 C7 C8 -7(3) 9_666 . . . ?
C8 C6 C7 C8 33(2) 9_666 . . 12_655 ?
C8 C7 C8 N2 116(2) 12_655 . . . ?
C8 C7 C8 C6 -51.5(19) 12_655 . . 9_666 ?
C9 N1 C7 C6 -178(3) . . . . ?
C9 N1 C7 C8 -4(5) . . . . ?
C9 N1 C7 C8 -55(4) . . . 12_655 ?
C9 N2 C8 C6 170(3) . . . 9_666 ?
C9 N2 C8 C7 7(5) . . . . ?
C9 C10 C11 O5 18(4) . . . . ?
C9 C10 C11 C12 175(4) . . . . ?
C9 C10 C15 C14 -176(3) . . . . ?
C10 C11 C12 C13 0.0 . . . . ?
C11 C10 C15 C14 0.0 . . . . ?
C11 C12 C13 C14 0.0 . . . . ?
C11 C12 C13 C16 -176(3) . . . . ?
C12 C13 C14 C15 0.0 . . . . ?
C12 C13 C16 O3 -33(2) . . . . ?
C12 C13 C16 O4 143(2) . . . . ?
C13 C14 C15 C10 0.0 . . . . ?
C14 C13 C16 O3 151(2) . . . . ?
C14 C13 C16 O4 -33(3) . . . . ?
C15 C10 C11 O5 -157(3) . . . . ?
C15 C10 C11 C12 0.0 . . . . ?
C16 C13 C14 C15 176(3) . . . . ?

loop_
_smtbx_masks_void_nr
_smtbx_masks_void_average_x
_smtbx_masks_void_average_y
_smtbx_masks_void_average_z
_smtbx_masks_void_volume
_smtbx_masks_void_count_electrons
_smtbx_masks_void_content
1 -0.756 -0.931 -0.440 4045.4 423.3 ?
